data_4334422
loop_
_publ_author_name
'Leonid Salamakha'
'Ernst Bauer'
'Gerfried Hilscher'
'Herwig Michor'
'Oksana Sologub'
'Peter Rogl'
'Gerald Giester'

_publ_section_title
;
 Structural and Physical Properties Diversity of New CaCu5-Type Related
 Europium Platinum Borides
;
_journal_name_full 'Inorganic Chemistry'
_journal_page_first 4185
_journal_page_last 4197
_journal_paper_doi 10.1021/ic301548w
_journal_volume 52
_journal_year 2013
_chemical_formula_sum 'B Eu Pt4'
_chemical_formula_weight 943.13
_chemical_name_systematic
;
 ?
;
_space_group_IT_number 191
_symmetry_cell_setting hexagonal
_symmetry_space_group_name_Hall '-P 6 2'
_symmetry_space_group_name_H-M 'P 6/m m m'
_atom_sites_solution_hydrogens none
_atom_sites_solution_primary direct
_atom_sites_solution_secondary difmap
_audit_conform_dict_location ftp://ftp.iucr.org/pub/cif_core.dic
_audit_conform_dict_name cif_core.dic
_audit_conform_dict_version 2.2
_audit_creation_date 2012-07-01T19:52:08-00:00
_audit_creation_method 'WinGX routine CIF_UPDATE'
_cell_angle_alpha 90
_cell_angle_beta 90
_cell_angle_gamma 120
_cell_formula_units_Z 2
_cell_length_a 5.6167(2)
_cell_length_b 5.6167(2)
_cell_length_c 7.4399(3)
_cell_measurement_reflns_used 20
_cell_measurement_temperature 293(2)
_cell_measurement_theta_max 50
_cell_measurement_theta_min 8
_cell_volume 203.264(13)
_computing_structure_refinement 'SHELXL-97 (Sheldrick, 1997)'
_diffrn_ambient_temperature 293(2)
_diffrn_measured_fraction_theta_full 0.958
_diffrn_measured_fraction_theta_max 0.958
_diffrn_radiation_monochromator graphite
_diffrn_radiation_type MoK\a
_diffrn_radiation_wavelength 0.71073
_diffrn_reflns_av_R_equivalents 0.0485
_diffrn_reflns_av_unetI/netI 0.0285
_diffrn_reflns_limit_h_max 8
_diffrn_reflns_limit_h_min -8
_diffrn_reflns_limit_k_max 6
_diffrn_reflns_limit_k_min -6
_diffrn_reflns_limit_l_max 10
_diffrn_reflns_limit_l_min -11
_diffrn_reflns_number 961
_diffrn_reflns_theta_full 32.37
_diffrn_reflns_theta_max 32.37
_diffrn_reflns_theta_min 2.74
_exptl_absorpt_coefficient_mu 152.124
_exptl_absorpt_correction_type none
_exptl_crystal_colour silver
_exptl_crystal_density_diffrn 15.41
_exptl_crystal_description plate
_exptl_crystal_F_000 760
_exptl_crystal_size_max 0.40
_exptl_crystal_size_mid 0.40
_exptl_crystal_size_min 0.25
_refine_diff_density_max 4.943
_refine_diff_density_min -2.877
_refine_diff_density_rms 0.624
_refine_ls_extinction_coef 0.0010(3)
_refine_ls_extinction_expression Fc^*^=kFc[1+0.001xFc^2^\l^3^/sin(2\q)]^-1/4^
_refine_ls_extinction_method SHELXL
_refine_ls_goodness_of_fit_ref 1.105
_refine_ls_hydrogen_treatment none
_refine_ls_matrix_type full
_refine_ls_number_parameters 14
_refine_ls_number_reflns 182
_refine_ls_number_restraints 0
_refine_ls_restrained_S_all 1.105
_refine_ls_R_factor_all 0.0308
_refine_ls_R_factor_gt 0.0259
_refine_ls_shift/su_max 0
_refine_ls_shift/su_mean 0
_refine_ls_structure_factor_coef Fsqd
_refine_ls_weighting_details 'calc w=1/[\s^2^(Fo^2^)+(0.0217P)^2^+10.7933P] where P=(Fo^2^+2Fc^2^)/3'
_refine_ls_weighting_scheme calc
_refine_ls_wR_factor_gt 0.0564
_refine_ls_wR_factor_ref 0.0589
_reflns_number_gt 163
_reflns_number_total 182
_reflns_threshold_expression >2sigma(I)
_cod_data_source_file ic301548w_si_004.cif
_cod_data_source_block euptb_ne
_cod_original_sg_symbol_Hall '-P 6 2"'
_cod_database_code 4334422

loop_
_symmetry_equiv_pos_as_xyz
'x, y, z'
'-x, -y, z'
'-y, -x, -z'
'y, x, -z'
'x-y, -y, -z'
'-x+y, y, -z'
'x, x-y, -z'
'-x, -x+y, -z'
'-y, x-y, z'
'y, -x+y, z'
'x-y, x, z'
'-x+y, -x, z'
'-x, -y, -z'
'x, y, -z'
'y, x, z'
'-y, -x, z'
'-x+y, y, z'
'x-y, -y, z'
'-x, -x+y, z'
'x, x-y, z'
'y, -x+y, -z'
'-y, x-y, -z'
'-x+y, -x, -z'
'x-y, x, -z'

loop_
_atom_site_label
_atom_site_type_symbol
_atom_site_fract_x
_atom_site_fract_y
_atom_site_fract_z
_atom_site_U_iso_or_equiv
_atom_site_adp_type
_atom_site_occupancy
_atom_site_symmetry_multiplicity
_atom_site_calc_flag
_atom_site_refinement_flags
Pt1 Pt 0.5 0 0.30512(8) 0.0084(2) Uani 1 4 d S
Eu2 Eu 0 0 0.5 0.0179(5) Uani 1 24 d S
Pt3 Pt 0.3333 0.6667 0 0.0341(5) Uani 1 12 d S
Eu4 Eu 0 0 0 0.0396(8) Uani 1 24 d S
B1 B 0.3333 0.6667 0.5 0.010(6) Uani 1 12 d S

loop_
_atom_site_aniso_label
_atom_site_aniso_U_11
_atom_site_aniso_U_22
_atom_site_aniso_U_33
_atom_site_aniso_U_23
_atom_site_aniso_U_13
_atom_site_aniso_U_12
Pt1 0.0102(3) 0.0070(3) 0.0068(4) 0 0 0.00352(15)
Eu2 0.0089(6) 0.0089(6) 0.0360(14) 0 0 0.0044(3)
Pt3 0.0493(7) 0.0493(7) 0.0036(5) 0 0 0.0247(3)
Eu4 0.0417(12) 0.0417(12) 0.0353(18) 0 0 0.0209(6)
B1 0.014(8) 0.014(8) 0.002(12) 0 0 0.007(4)

loop_
_atom_type_symbol
_atom_type_description
_atom_type_scat_dispersion_real
_atom_type_scat_dispersion_imag
_atom_type_scat_source
B B 0.0013 0.0007 'International Tables Vol C Tables 4.2.6.8 and 6.1.1.4'
Eu Eu -0.1578 3.6682 'International Tables Vol C Tables 4.2.6.8 and 6.1.1.4'
Pt Pt -1.7033 8.3905 'International Tables Vol C Tables 4.2.6.8 and 6.1.1.4'

loop_
_geom_angle_atom_site_label_1
_geom_angle_atom_site_label_2
_geom_angle_atom_site_label_3
_geom_angle
_geom_angle_site_symmetry_1
_geom_angle_site_symmetry_3
B1 Pt1 B1 96.39(2) 13_666 1_545
B1 Pt1 Pt3 167.340(19) 13_666 1_545
B1 Pt1 Pt3 96.267(6) 1_545 1_545
B1 Pt1 Pt3 96.267(6) 13_666 13_665
B1 Pt1 Pt3 167.340(19) 1_545 13_665
Pt3 Pt1 Pt3 71.073(15) 1_545 13_665
B1 Pt1 Pt1 130.208(9) 13_666 15_545
B1 Pt1 Pt1 49.792(9) 1_545 15_545
Pt3 Pt1 Pt1 59.778(6) 1_545 15_545
Pt3 Pt1 Pt1 120.222(6) 13_665 15_545
B1 Pt1 Pt1 49.792(9) 13_666 15_655
B1 Pt1 Pt1 130.208(9) 1_545 15_655
Pt3 Pt1 Pt1 120.222(6) 1_545 15_655
Pt3 Pt1 Pt1 59.778(6) 13_665 15_655
Pt1 Pt1 Pt1 180.00(5) 15_545 15_655
B1 Pt1 Pt1 130.208(9) 13_666 19_655
B1 Pt1 Pt1 49.792(9) 1_545 19_655
Pt3 Pt1 Pt1 59.778(6) 1_545 19_655
Pt3 Pt1 Pt1 120.222(6) 13_665 19_655
Pt1 Pt1 Pt1 60 15_545 19_655
Pt1 Pt1 Pt1 120 15_655 19_655
B1 Pt1 Pt1 49.792(9) 13_666 19_665
B1 Pt1 Pt1 130.208(9) 1_545 19_665
Pt3 Pt1 Pt1 120.222(6) 1_545 19_665
Pt3 Pt1 Pt1 59.778(6) 13_665 19_665
Pt1 Pt1 Pt1 120 15_545 19_665
Pt1 Pt1 Pt1 60 15_655 19_665
Pt1 Pt1 Pt1 180.00(5) 19_655 19_665
B1 Pt1 Pt1 48.196(12) 13_666 13_656
B1 Pt1 Pt1 48.196(12) 1_545 13_656
Pt3 Pt1 Pt1 144.464(7) 1_545 13_656
Pt3 Pt1 Pt1 144.464(7) 13_665 13_656
Pt1 Pt1 Pt1 90 15_545 13_656
Pt1 Pt1 Pt1 90 15_655 13_656
Pt1 Pt1 Pt1 90 19_655 13_656
Pt1 Pt1 Pt1 90 19_665 13_656
B1 Pt1 Eu2 72.194(11) 13_666 1_655
B1 Pt1 Eu2 72.194(11) 1_545 1_655
Pt3 Pt1 Eu2 111.919(6) 1_545 1_655
Pt3 Pt1 Eu2 111.919(6) 13_665 1_655
Pt1 Pt1 Eu2 116.378(3) 15_545 1_655
Pt1 Pt1 Eu2 63.622(3) 15_655 1_655
Pt1 Pt1 Eu2 63.623(3) 19_655 1_655
Pt1 Pt1 Eu2 116.378(3) 19_665 1_655
Pt1 Pt1 Eu2 62.694(10) 13_656 1_655
B1 Pt1 Eu2 72.194(11) 13_666 .
B1 Pt1 Eu2 72.194(11) 1_545 .
Pt3 Pt1 Eu2 111.919(6) 1_545 .
Pt3 Pt1 Eu2 111.919(6) 13_665 .
Pt1 Pt1 Eu2 63.622(3) 15_545 .
Pt1 Pt1 Eu2 116.378(3) 15_655 .
Pt1 Pt1 Eu2 116.378(3) 19_655 .
Pt1 Pt1 Eu2 63.622(3) 19_665 .
Pt1 Pt1 Eu2 62.694(10) 13_656 .
Eu2 Pt1 Eu2 125.39(2) 1_655 .
B1 Pt1 Eu4 114.774(3) 13_666 .
B1 Pt1 Eu4 114.774(3) 1_545 .
Pt3 Pt1 Eu4 59.233(9) 1_545 .
Pt3 Pt1 Eu4 59.233(9) 13_665 .
Pt1 Pt1 Eu4 67.117(3) 15_545 .
Pt1 Pt1 Eu4 112.883(3) 15_655 .
Pt1 Pt1 Eu4 112.883(3) 19_655 .
Pt1 Pt1 Eu4 67.117(3) 19_665 .
Pt1 Pt1 Eu4 128.950(8) 13_656 .
Eu2 Pt1 Eu4 168.357(17) 1_655 .
Eu2 Pt1 Eu4 66.256(4) . .
Pt1 Eu2 Pt1 180.00(2) 19 7_556
Pt1 Eu2 Pt1 52.755(5) 19 15_545
Pt1 Eu2 Pt1 127.245(5) 7_556 15_545
Pt1 Eu2 Pt1 127.245(5) 19 3_566
Pt1 Eu2 Pt1 52.755(5) 7_556 3_566
Pt1 Eu2 Pt1 180 15_545 3_566
Pt1 Eu2 Pt1 52.755(5) 19 1_455
Pt1 Eu2 Pt1 127.245(5) 7_556 1_455
Pt1 Eu2 Pt1 100.622(12) 15_545 1_455
Pt1 Eu2 Pt1 79.378(12) 3_566 1_455
Pt1 Eu2 Pt1 127.245(5) 19 13_656
Pt1 Eu2 Pt1 52.755(5) 7_556 13_656
Pt1 Eu2 Pt1 79.378(12) 15_545 13_656
Pt1 Eu2 Pt1 100.622(12) 3_566 13_656
Pt1 Eu2 Pt1 180 1_455 13_656
Pt1 Eu2 Pt1 125.39(2) 19 19_665
Pt1 Eu2 Pt1 54.61(2) 7_556 19_665
Pt1 Eu2 Pt1 100.622(12) 15_545 19_665
Pt1 Eu2 Pt1 79.378(12) 3_566 19_665
Pt1 Eu2 Pt1 100.622(12) 1_455 19_665
Pt1 Eu2 Pt1 79.378(12) 13_656 19_665
Pt1 Eu2 Pt1 54.61(2) 19 7_446
Pt1 Eu2 Pt1 125.39(2) 7_556 7_446
Pt1 Eu2 Pt1 79.378(12) 15_545 7_446
Pt1 Eu2 Pt1 100.622(12) 3_566 7_446
Pt1 Eu2 Pt1 79.378(12) 1_455 7_446
Pt1 Eu2 Pt1 100.622(12) 13_656 7_446
Pt1 Eu2 Pt1 180 19_665 7_446
Pt1 Eu2 Pt1 79.378(12) 19 3_556
Pt1 Eu2 Pt1 100.622(12) 7_556 3_556
Pt1 Eu2 Pt1 54.61(2) 15_545 3_556
Pt1 Eu2 Pt1 125.39(2) 3_566 3_556
Pt1 Eu2 Pt1 127.245(5) 1_455 3_556
Pt1 Eu2 Pt1 52.755(5) 13_656 3_556
Pt1 Eu2 Pt1 127.245(5) 19_665 3_556
Pt1 Eu2 Pt1 52.755(5) 7_446 3_556
Pt1 Eu2 Pt1 100.622(12) 19 .
Pt1 Eu2 Pt1 79.378(12) 7_556 .
Pt1 Eu2 Pt1 52.755(5) 15_545 .
Pt1 Eu2 Pt1 127.245(5) 3_566 .
Pt1 Eu2 Pt1 125.39(2) 1_455 .
Pt1 Eu2 Pt1 54.61(2) 13_656 .
Pt1 Eu2 Pt1 52.755(5) 19_665 .
Pt1 Eu2 Pt1 127.245(5) 7_446 .
Pt1 Eu2 Pt1 79.378(12) 3_556 .
Pt1 Eu2 Pt1 100.622(12) 19 15
Pt1 Eu2 Pt1 79.378(12) 7_556 15
Pt1 Eu2 Pt1 125.39(2) 15_545 15
Pt1 Eu2 Pt1 54.61(2) 3_566 15
Pt1 Eu2 Pt1 52.755(5) 1_455 15
Pt1 Eu2 Pt1 127.245(5) 13_656 15
Pt1 Eu2 Pt1 52.755(5) 19_665 15
Pt1 Eu2 Pt1 127.245(5) 7_446 15
Pt1 Eu2 Pt1 180 3_556 15
Pt1 Eu2 Pt1 100.622(12) . 15
Pt1 Eu2 Pt1 79.378(12) 19 13_556
Pt1 Eu2 Pt1 100.622(12) 7_556 13_556
Pt1 Eu2 Pt1 127.245(5) 15_545 13_556
Pt1 Eu2 Pt1 52.755(5) 3_566 13_556
Pt1 Eu2 Pt1 54.61(2) 1_455 13_556
Pt1 Eu2 Pt1 125.39(2) 13_656 13_556
Pt1 Eu2 Pt1 127.245(5) 19_665 13_556
Pt1 Eu2 Pt1 52.755(5) 7_446 13_556
Pt1 Eu2 Pt1 100.622(12) 3_556 13_556
Pt1 Eu2 Pt1 180 . 13_556
Pt1 Eu2 Pt1 79.378(12) 15 13_556
Pt1 Pt3 Pt1 146.211(6) 3_565 1_565
Pt1 Pt3 Pt1 108.927(15) 3_565 15
Pt1 Pt3 Pt1 60.444(12) 1_565 15
Pt1 Pt3 Pt1 60.444(12) 3_565 13_665
Pt1 Pt3 Pt1 108.927(15) 1_565 13_665
Pt1 Pt3 Pt1 146.211(6) 15 13_665
Pt1 Pt3 Pt1 146.211(6) 3_565 19_665
Pt1 Pt3 Pt1 60.444(12) 1_565 19_665
Pt1 Pt3 Pt1 60.444(12) 15 19_665
Pt1 Pt3 Pt1 146.211(6) 13_665 19_665
Pt1 Pt3 Pt1 60.444(12) 3_565 7
Pt1 Pt3 Pt1 146.211(6) 1_565 7
Pt1 Pt3 Pt1 146.211(6) 15 7
Pt1 Pt3 Pt1 60.444(12) 13_665 7
Pt1 Pt3 Pt1 108.927(15) 19_665 7
Pt1 Pt3 Eu4 73.106(3) 3_565 1_565
Pt1 Pt3 Eu4 73.106(3) 1_565 1_565
Pt1 Pt3 Eu4 73.105(3) 15 1_565
Pt1 Pt3 Eu4 73.105(3) 13_665 1_565
Pt1 Pt3 Eu4 125.536(7) 19_665 1_565
Pt1 Pt3 Eu4 125.536(7) 7 1_565
Pt1 Pt3 Eu4 125.536(7) 3_565 1_665
Pt1 Pt3 Eu4 73.105(3) 1_565 1_665
Pt1 Pt3 Eu4 125.536(7) 15 1_665
Pt1 Pt3 Eu4 73.106(3) 13_665 1_665
Pt1 Pt3 Eu4 73.105(3) 19_665 1_665
Pt1 Pt3 Eu4 73.106(3) 7 1_665
Eu4 Pt3 Eu4 120 1_565 1_665
Pt1 Pt3 Eu4 73.105(3) 3_565 .
Pt1 Pt3 Eu4 125.536(7) 1_565 .
Pt1 Pt3 Eu4 73.105(3) 15 .
Pt1 Pt3 Eu4 125.536(7) 13_665 .
Pt1 Pt3 Eu4 73.106(3) 19_665 .
Pt1 Pt3 Eu4 73.105(3) 7 .
Eu4 Pt3 Eu4 120 1_565 .
Eu4 Pt3 Eu4 120 1_665 .
Pt3 Eu4 Pt3 180 13_565 1_545
Pt3 Eu4 Pt3 120 13_565 13_665
Pt3 Eu4 Pt3 60 1_545 13_665
Pt3 Eu4 Pt3 60 13_565 .
Pt3 Eu4 Pt3 120 1_545 .
Pt3 Eu4 Pt3 60 13_665 .
Pt3 Eu4 Pt3 120 13_565 13
Pt3 Eu4 Pt3 60 1_545 13
Pt3 Eu4 Pt3 120 13_665 13
Pt3 Eu4 Pt3 180 . 13
Pt3 Eu4 Pt3 60 13_565 1_445
Pt3 Eu4 Pt3 120 1_545 1_445
Pt3 Eu4 Pt3 180 13_665 1_445
Pt3 Eu4 Pt3 120 . 1_445
Pt3 Eu4 Pt3 60 13 1_445
Pt3 Eu4 Pt1 90 13_565 19_665
Pt3 Eu4 Pt1 90 1_545 19_665
Pt3 Eu4 Pt1 47.662(6) 13_665 19_665
Pt3 Eu4 Pt1 47.662(6) . 19_665
Pt3 Eu4 Pt1 132.338(6) 13 19_665
Pt3 Eu4 Pt1 132.338(6) 1_445 19_665
Pt3 Eu4 Pt1 90 13_565 7_445
Pt3 Eu4 Pt1 90 1_545 7_445
Pt3 Eu4 Pt1 132.338(6) 13_665 7_445
Pt3 Eu4 Pt1 132.338(6) . 7_445
Pt3 Eu4 Pt1 47.662(6) 13 7_445
Pt3 Eu4 Pt1 47.662(6) 1_445 7_445
Pt1 Eu4 Pt1 180.000(15) 19_665 7_445
Pt3 Eu4 Pt1 132.338(6) 13_565 .
Pt3 Eu4 Pt1 47.662(6) 1_545 .
Pt3 Eu4 Pt1 47.662(6) 13_665 .
Pt3 Eu4 Pt1 90 . .
Pt3 Eu4 Pt1 90 13 .
Pt3 Eu4 Pt1 132.338(6) 1_445 .
Pt1 Eu4 Pt1 45.766(5) 19_665 .
Pt1 Eu4 Pt1 134.234(5) 7_445 .
Pt3 Eu4 Pt1 47.662(6) 13_565 13
Pt3 Eu4 Pt1 132.338(6) 1_545 13
Pt3 Eu4 Pt1 132.338(6) 13_665 13
Pt3 Eu4 Pt1 90 . 13
Pt3 Eu4 Pt1 90 13 13
Pt3 Eu4 Pt1 47.662(6) 1_445 13
Pt1 Eu4 Pt1 134.234(5) 19_665 13
Pt1 Eu4 Pt1 45.766(5) 7_445 13
Pt1 Eu4 Pt1 180.000(15) . 13
Pt3 Eu4 Pt1 47.662(6) 13_565 15
Pt3 Eu4 Pt1 132.338(6) 1_545 15
Pt3 Eu4 Pt1 90 13_665 15
Pt3 Eu4 Pt1 47.662(6) . 15
Pt3 Eu4 Pt1 132.338(6) 13 15
Pt3 Eu4 Pt1 90 1_445 15
Pt1 Eu4 Pt1 45.766(5) 19_665 15
Pt1 Eu4 Pt1 134.234(5) 7_445 15
Pt1 Eu4 Pt1 84.677(11) . 15
Pt1 Eu4 Pt1 95.323(11) 13 15
Pt3 Eu4 Pt1 132.338(6) 13_565 3
Pt3 Eu4 Pt1 47.662(6) 1_545 3
Pt3 Eu4 Pt1 90 13_665 3
Pt3 Eu4 Pt1 132.338(6) . 3
Pt3 Eu4 Pt1 47.662(6) 13 3
Pt3 Eu4 Pt1 90 1_445 3
Pt1 Eu4 Pt1 134.234(5) 19_665 3
Pt1 Eu4 Pt1 45.766(5) 7_445 3
Pt1 Eu4 Pt1 95.323(11) . 3
Pt1 Eu4 Pt1 84.677(11) 13 3
Pt1 Eu4 Pt1 180.000(15) 15 3
Pt1 B1 Pt1 136.233(9) 15 13_666
Pt1 B1 Pt1 83.61(2) 15 3_566
Pt1 B1 Pt1 80.416(18) 13_666 3_566
Pt1 B1 Pt1 80.416(18) 15 1_565
Pt1 B1 Pt1 83.61(2) 13_666 1_565
Pt1 B1 Pt1 136.233(9) 3_566 1_565
Pt1 B1 Pt1 80.416(18) 15 19_665
Pt1 B1 Pt1 136.233(9) 13_666 19_665
Pt1 B1 Pt1 136.233(9) 3_566 19_665
Pt1 B1 Pt1 80.416(18) 1_565 19_665
Pt1 B1 Pt1 136.233(9) 15 7_556
Pt1 B1 Pt1 80.416(18) 13_666 7_556
Pt1 B1 Pt1 80.416(18) 3_566 7_556
Pt1 B1 Pt1 136.233(9) 1_565 7_556
Pt1 B1 Pt1 83.61(2) 19_665 7_556
Pt1 B1 Eu2 68.117(4) 15 1_565
Pt1 B1 Eu2 68.117(4) 13_666 1_565
Pt1 B1 Eu2 68.117(4) 3_566 1_565
Pt1 B1 Eu2 68.117(4) 1_565 1_565
Pt1 B1 Eu2 138.196(12) 19_665 1_565
Pt1 B1 Eu2 138.196(12) 7_556 1_565
Pt1 B1 Eu2 138.196(12) 15 1_665
Pt1 B1 Eu2 68.117(4) 13_666 1_665
Pt1 B1 Eu2 138.196(12) 3_566 1_665
Pt1 B1 Eu2 68.117(4) 1_565 1_665
Pt1 B1 Eu2 68.117(4) 19_665 1_665
Pt1 B1 Eu2 68.117(4) 7_556 1_665
Eu2 B1 Eu2 120 1_565 1_665
Pt1 B1 Eu2 68.117(4) 15 .
Pt1 B1 Eu2 138.196(12) 13_666 .
Pt1 B1 Eu2 68.117(4) 3_566 .
Pt1 B1 Eu2 138.196(12) 1_565 .
Pt1 B1 Eu2 68.117(4) 19_665 .
Pt1 B1 Eu2 68.117(4) 7_556 .
Eu2 B1 Eu2 120 1_565 .
Eu2 B1 Eu2 120 1_665 .

loop_
_geom_bond_atom_site_label_1
_geom_bond_atom_site_label_2
_geom_bond_distance
_geom_bond_site_symmetry_2
Pt1 B1 2.1751(4) 13_666
Pt1 B1 2.1751(4) 1_545
Pt1 Pt3 2.7896(5) 1_545
Pt1 Pt3 2.7896(5) 13_665
Pt1 Pt1 2.8084 15_545
Pt1 Pt1 2.8084 15_655
Pt1 Pt1 2.8084 19_655
Pt1 Pt1 2.8084 19_665
Pt1 Pt1 2.8998(12) 13_656
Pt1 Eu2 3.1605(3) 1_655
Pt1 Eu2 3.1605(3) .
Pt1 Eu4 3.6111(4) .
Eu2 Pt1 3.1605(3) 19
Eu2 Pt1 3.1605(3) 7_556
Eu2 Pt1 3.1605(3) 15_545
Eu2 Pt1 3.1605(3) 3_566
Eu2 Pt1 3.1605(3) 1_455
Eu2 Pt1 3.1605(3) 13_656
Eu2 Pt1 3.1605(3) 19_665
Eu2 Pt1 3.1605(3) 7_446
Eu2 Pt1 3.1605(3) 3_556
Eu2 Pt1 3.1605(3) 15
Eu2 Pt1 3.1605(3) 13_556
Pt3 Pt1 2.7896(5) 3_565
Pt3 Pt1 2.7896(5) 1_565
Pt3 Pt1 2.7896(5) 15
Pt3 Pt1 2.7896(5) 13_665
Pt3 Pt1 2.7896(5) 19_665
Pt3 Pt1 2.7896(5) 7
Pt3 Eu4 3.24280(11) 1_565
Pt3 Eu4 3.24280(11) 1_665
Pt3 Eu4 3.24280(11) .
Eu4 Pt3 3.24280(11) 13_565
Eu4 Pt3 3.24280(11) 1_545
Eu4 Pt3 3.24280(11) 13_665
Eu4 Pt3 3.24280(11) 13
Eu4 Pt3 3.24280(11) 1_445
Eu4 Pt1 3.6111(4) 19_665
Eu4 Pt1 3.6111(4) 7_445
Eu4 Pt1 3.6111(4) 13
Eu4 Pt1 3.6111(4) 15
Eu4 Pt1 3.6111(4) 3
B1 Pt1 2.1751(4) 15
B1 Pt1 2.1751(4) 13_666
B1 Pt1 2.1751(4) 3_566
B1 Pt1 2.1751(4) 1_565
B1 Pt1 2.1751(4) 19_665
B1 Pt1 2.1751(4) 7_556
B1 Eu2 3.24280(11) 1_565
B1 Eu2 3.24280(11) 1_665
